data_7056778
loop_
_publ_author_name
'Xia, Xi'
'Chen, Kai'
'Yao, Yu-Qing'
'Shan, Chun-Yan'
'Tao, Zhu'
'Zhang, Yun-Qian'
'Zhou, QingDi'
'Wei, Gang'

_publ_section_title
;
 Highly selective absorption of polychloromethanes in perhydroxylated
 cucurbit[6]uril-based supramolecular assemblies
;
_journal_issue 2
_journal_name_full 'New Journal of Chemistry'
_journal_page_first 802
_journal_paper_doi 10.1039/C7NJ03446F
_journal_volume 42
_journal_year 2018
_chemical_formula_moiety 'C36 H36 N24 O24, 20(H2 O)'
_chemical_formula_sum 'C36 H76 N24 O44'
_chemical_formula_weight 1549.21
_space_group_IT_number 2
_space_group_name_Hall '-P 1'
_space_group_name_H-M_alt 'P -1'
_symmetry_cell_setting triclinic
_symmetry_space_group_name_Hall '-P 1'
_symmetry_space_group_name_H-M 'P -1'
_atom_sites_solution_hydrogens geom
_atom_sites_solution_primary direct
_atom_sites_solution_secondary difmap
_audit_creation_method SHELXL-97
_audit_update_record
;
2017-11-15 deposited with the CCDC.
2017-12-01 downloaded from the CCDC.
;
_cell_angle_alpha 61.922(4)
_cell_angle_beta 83.098(4)
_cell_angle_gamma 69.125(4)
_cell_formula_units_Z 1
_cell_length_a 11.3453(13)
_cell_length_b 12.5873(15)
_cell_length_c 13.3419(16)
_cell_measurement_temperature 223(2)
_cell_volume 1568.1(3)
_computing_cell_refinement 'SAINT (Bruker, 2005)'
_computing_data_collection 'APEX2 (Bruker, 2005)'
_computing_data_reduction SAINT
_computing_molecular_graphics 'Ortep-3 for Windows (Farrugia, 1997)'
_computing_publication_material 'WinGX (Farrugia, 1999)'
_computing_structure_refinement 'SHELXL97 (Sheldrick, 2008)'
_computing_structure_solution 'SHELXS97 (Sheldrick, 2008)'
_diffrn_ambient_temperature 223(2)
_diffrn_measured_fraction_theta_full 0.986
_diffrn_measured_fraction_theta_max 0.986
_diffrn_measurement_device_type 'Bruker Smart Apex2 CCD Detector'
_diffrn_measurement_method '\f and \w scan'
_diffrn_radiation_monochromator graphite
_diffrn_radiation_source 'fine-focus sealed tube'
_diffrn_radiation_type MoK\a
_diffrn_radiation_wavelength 0.71073
_diffrn_reflns_av_R_equivalents 0.0365
_diffrn_reflns_av_sigmaI/netI 0.0254
_diffrn_reflns_limit_h_max 13
_diffrn_reflns_limit_h_min -13
_diffrn_reflns_limit_k_max 14
_diffrn_reflns_limit_k_min -15
_diffrn_reflns_limit_l_max 15
_diffrn_reflns_limit_l_min -15
_diffrn_reflns_number 34025
_diffrn_reflns_theta_full 25.10
_diffrn_reflns_theta_max 25.10
_diffrn_reflns_theta_min 1.73
_exptl_absorpt_coefficient_mu 0.151
_exptl_absorpt_correction_T_max 0.9719
_exptl_absorpt_correction_T_min 0.9605
_exptl_absorpt_correction_type multi-scan
_exptl_absorpt_process_details 'SADABS (Bruker, 2008)'
_exptl_crystal_colour colorless
_exptl_crystal_density_diffrn 1.641
_exptl_crystal_density_method 'not measured'
_exptl_crystal_description prism
_exptl_crystal_F_000 812
_exptl_crystal_size_max 0.27
_exptl_crystal_size_mid 0.22
_exptl_crystal_size_min 0.19
_refine_diff_density_max 0.953
_refine_diff_density_min -0.907
_refine_diff_density_rms 0.138
_refine_ls_extinction_method none
_refine_ls_goodness_of_fit_ref 1.479
_refine_ls_hydrogen_treatment constr
_refine_ls_matrix_type full
_refine_ls_number_parameters 514
_refine_ls_number_reflns 5505
_refine_ls_number_restraints 0
_refine_ls_restrained_S_all 1.479
_refine_ls_R_factor_all 0.1074
_refine_ls_R_factor_gt 0.0956
_refine_ls_shift/su_max 0.000
_refine_ls_shift/su_mean 0.000
_refine_ls_structure_factor_coef Fsqd
_refine_ls_weighting_details 'calc w=1/[\s^2^(Fo^2^)+(0.2000P)^2^+0.0000P] where P=(Fo^2^+2Fc^2^)/3'
_refine_ls_weighting_scheme calc
_refine_ls_wR_factor_gt 0.3087
_refine_ls_wR_factor_ref 0.3280
_reflns_number_gt 4489
_reflns_number_total 5505
_reflns_threshold_expression >2sigma(I)
_cod_data_source_file c7nj03446f2.cif
_cod_data_source_block A
_cod_depositor_comments 'Adding full bibliography for 7056778--7056779.cif.'
_cod_database_code 7056778

loop_
_symmetry_equiv_pos_as_xyz
'x, y, z'
'-x, -y, -z'

loop_
_atom_site_label
_atom_site_type_symbol
_atom_site_fract_x
_atom_site_fract_y
_atom_site_fract_z
_atom_site_U_iso_or_equiv
_atom_site_adp_type
_atom_site_occupancy
_atom_site_symmetry_multiplicity
_atom_site_calc_flag
_atom_site_refinement_flags
_atom_site_disorder_assembly
_atom_site_disorder_group
O1W O 0.5376(3) 0.1013(4) 1.0184(3) 0.0895(12) Uani 1 1 d . . .
O2W O 1.3978(4) -0.0761(5) 0.5784(4) 0.0937(13) Uani 1 1 d . . .
O3W O 0.7148(4) 0.7401(5) 0.4173(8) 0.162(3) Uani 1 1 d . . .
O4W O 1.5231(6) -0.7013(11) 0.9700(6) 0.091(3) Uani 0.50 1 d P A 1
O13W O 1.4811(9) -0.6369(10) 0.9993(10) 0.101(3) Uani 0.50 1 d P B 2
O5W O 0.4167(6) 0.0114(6) 0.7047(7) 0.0728(19) Uani 0.50 1 d P C 1
O10W O 0.3119(7) 0.0155(9) 0.6569(7) 0.047(2) Uani 0.30 1 d P D 2
O14W O 0.4338(14) -0.034(2) 0.807(2) 0.079(6) Uani 0.20 1 d P E 3
O6W O 1.2871(7) -0.8321(8) 0.8828(6) 0.158(3) Uani 1 1 d . . .
O7W O 1.3526(5) -0.5054(7) 1.1242(5) 0.168(3) Uani 1 1 d . . .
O8W O 0.7112(9) 0.6223(9) 0.6356(11) 0.234(5) Uani 1 1 d . . .
O9W O 1.1881(9) 0.0736(8) 0.5093(7) 0.194(4) Uani 1 1 d . . .
O11W O 0.5392(14) 0.0177(11) 0.5839(9) 0.132(4) Uani 0.50 1 d P F 1
O12W O 1.568(3) -0.105(2) 0.5920(12) 0.175(11) Uani 0.30 1 d P G 2
O15W O 1.6108(17) -0.234(2) 0.6649(17) 0.092(7) Uani 0.20 1 d P H 3
C1 C 0.9846(3) -0.3602(3) 0.7683(3) 0.0418(8) Uani 1 1 d . . .
C2 C 1.2000(3) -0.4506(3) 0.8238(3) 0.0393(8) Uani 1 1 d . . .
C3 C 1.1258(3) -0.3767(3) 0.8929(3) 0.0382(8) Uani 1 1 d . . .
C4 C 1.2765(3) -0.2861(3) 0.7872(3) 0.0385(8) Uani 1 1 d . . .
C5 C 0.8897(3) -0.2722(3) 0.9018(3) 0.0411(8) Uani 1 1 d . . .
H5A H 0.8161 -0.2871 0.8867 0.049 Uiso 1 1 calc R . .
H5B H 0.9086 -0.3182 0.9843 0.049 Uiso 1 1 calc R . .
C6 C 1.1579(3) -0.1982(3) 0.9149(3) 0.0419(8) Uani 1 1 d . . .
H6A H 1.2300 -0.1694 0.9058 0.050 Uiso 1 1 calc R . .
H6B H 1.1502 -0.2474 0.9966 0.050 Uiso 1 1 calc R . .
C7 C 0.7528(3) -0.0460(3) 0.7950(3) 0.0381(8) Uani 1 1 d . . .
C8 C 0.9203(3) -0.0843(3) 0.9102(3) 0.0383(8) Uani 1 1 d . . .
C9 C 0.8385(3) 0.0623(3) 0.8520(3) 0.0386(8) Uani 1 1 d . . .
C10 C 1.0485(3) 0.0337(4) 0.8000(3) 0.0415(8) Uani 1 1 d . . .
C11 C 0.6383(3) 0.1870(3) 0.7202(3) 0.0410(8) Uani 1 1 d . . .
H11A H 0.6084 0.2357 0.7634 0.049 Uiso 1 1 calc R . .
H11B H 0.5680 0.1649 0.7092 0.049 Uiso 1 1 calc R . .
C12 C 0.9058(3) 0.2577(3) 0.7330(3) 0.0424(8) Uani 1 1 d . . .
H12A H 0.8491 0.2923 0.7801 0.051 Uiso 1 1 calc R . .
H12B H 0.9860 0.2706 0.7332 0.051 Uiso 1 1 calc R . .
C13 C 0.6340(3) 0.2774(4) 0.5118(3) 0.0411(8) Uani 1 1 d . . .
C14 C 0.7177(3) 0.3705(3) 0.5887(3) 0.0372(8) Uani 1 1 d . . .
C15 C 0.7100(3) 0.4474(3) 0.4543(3) 0.0382(8) Uani 1 1 d . . .
C16 C 0.9208(3) 0.3684(3) 0.5239(3) 0.0393(8) Uani 1 1 d . . .
C17 C 0.6166(3) 0.4219(4) 0.3062(3) 0.0418(8) Uani 1 1 d . . .
H17A H 0.5819 0.5158 0.2695 0.050 Uiso 1 1 calc R . .
H17B H 0.5478 0.3909 0.3090 0.050 Uiso 1 1 calc R . .
C18 C 0.8818(3) 0.4986(4) 0.3153(3) 0.0424(8) Uani 1 1 d . . .
H18A H 0.9617 0.5090 0.3217 0.051 Uiso 1 1 calc R . .
H18B H 0.8191 0.5843 0.2745 0.051 Uiso 1 1 calc R . .
N1 N 1.1006(2) -0.4312(3) 0.7511(3) 0.0405(7) Uani 1 1 d . . .
N2 N 0.9971(2) -0.3247(3) 0.8472(2) 0.0398(7) Uani 1 1 d . . .
N3 N 1.2868(3) -0.3822(3) 0.7629(2) 0.0411(7) Uani 1 1 d . . .
N4 N 1.1841(3) -0.2815(3) 0.8636(2) 0.0392(7) Uani 1 1 d . . .
N5 N 0.8581(3) -0.1373(3) 0.8639(2) 0.0409(7) Uani 1 1 d . . .
N6 N 0.7396(3) 0.0703(3) 0.7864(2) 0.0407(7) Uani 1 1 d . . .
N7 N 1.0441(3) -0.0862(3) 0.8683(2) 0.0398(7) Uani 1 1 d . . .
N8 N 0.9290(2) 0.1217(3) 0.7841(2) 0.0397(7) Uani 1 1 d . . .
N9 N 0.6736(3) 0.2681(3) 0.6095(2) 0.0393(7) Uani 1 1 d . . .
N10 N 0.6611(3) 0.3761(3) 0.4211(2) 0.0398(7) Uani 1 1 d . . .
N11 N 0.8512(2) 0.3291(3) 0.6182(2) 0.0420(7) Uani 1 1 d . . .
N12 N 0.8409(2) 0.4357(3) 0.4285(2) 0.0393(7) Uani 1 1 d . . .
O1 O 0.8848(2) -0.3338(3) 0.7212(3) 0.0559(8) Uani 1 1 d . . .
O2 O 0.6816(2) -0.0663(3) 0.7501(2) 0.0515(7) Uani 1 1 d . . .
O3 O 0.5836(3) 0.2089(3) 0.5072(2) 0.0533(7) Uani 1 1 d . . .
O4 O 1.3411(3) -0.2172(3) 0.7500(2) 0.0540(7) Uani 1 1 d . . .
O5 O 1.1423(2) 0.0602(3) 0.7585(2) 0.0532(7) Uani 1 1 d . . .
O6 O 1.0332(2) 0.3490(3) 0.5263(2) 0.0523(7) Uani 1 1 d . . .
O7 O 1.2597(3) -0.5800(3) 0.8871(2) 0.0541(7) Uani 1 1 d . . .
H7 H 1.2971 -0.6110 0.8444 0.081 Uiso 1 1 calc R . .
O8 O 1.1300(3) -0.4529(3) 1.0092(2) 0.0508(7) Uani 1 1 d . . .
H8 H 1.0897 -0.4078 1.0399 0.076 Uiso 1 1 calc R . .
O9 O 0.9305(3) -0.1454(3) 1.0264(2) 0.0528(7) Uani 1 1 d . . .
H9 H 0.9654 -0.1123 1.0492 0.079 Uiso 1 1 calc R . .
O10 O 0.7894(3) 0.1131(3) 0.9251(2) 0.0559(7) Uani 1 1 d . . .
H10 H 0.8479 0.1065 0.9619 0.084 Uiso 1 1 calc R . .
O11 O 0.6437(3) 0.4384(3) 0.6427(3) 0.0551(8) Uani 1 1 d . . .
H11 H 0.5693 0.4687 0.6176 0.083 Uiso 1 1 calc R . .
O12 O 0.6300(2) 0.5730(2) 0.4080(2) 0.0504(7) Uani 1 1 d . . .
H12 H 0.5704 0.5817 0.3711 0.076 Uiso 1 1 calc R . .

loop_
_atom_site_aniso_label
_atom_site_aniso_U_11
_atom_site_aniso_U_22
_atom_site_aniso_U_33
_atom_site_aniso_U_23
_atom_site_aniso_U_13
_atom_site_aniso_U_12
O1W 0.0535(18) 0.115(3) 0.080(3) -0.039(2) 0.0191(17) -0.0209(19)
O2W 0.111(3) 0.111(3) 0.100(3) -0.063(3) 0.024(2) -0.069(3)
O3W 0.060(2) 0.092(3) 0.344(10) -0.102(5) -0.040(4) -0.016(2)
O4W 0.029(3) 0.129(8) 0.057(4) -0.016(5) -0.026(3) 0.007(4)
O13W 0.072(6) 0.093(6) 0.123(8) -0.053(6) -0.041(5) 0.005(4)
O5W 0.057(4) 0.063(4) 0.102(6) -0.035(4) -0.012(4) -0.024(3)
O10W 0.039(4) 0.058(5) 0.051(5) -0.025(4) 0.006(4) -0.027(4)
O14W 0.042(8) 0.138(16) 0.115(16) -0.101(15) 0.045(9) -0.048(10)
O6W 0.165(6) 0.214(7) 0.158(5) -0.111(5) 0.092(5) -0.123(5)
O7W 0.098(3) 0.180(6) 0.124(4) 0.042(4) -0.065(3) -0.071(4)
O8W 0.184(7) 0.169(6) 0.390(15) -0.125(8) -0.094(8) -0.077(6)
O9W 0.228(8) 0.161(6) 0.188(8) -0.045(6) -0.075(6) -0.084(6)
O11W 0.214(12) 0.118(8) 0.102(7) -0.044(6) 0.005(7) -0.107(9)
O12W 0.36(3) 0.23(2) 0.051(8) -0.049(11) 0.024(12) -0.25(2)
O15W 0.077(11) 0.148(19) 0.084(12) -0.045(13) -0.006(9) -0.084(13)
C1 0.0390(18) 0.0430(19) 0.0433(19) -0.0179(16) -0.0005(15) -0.0158(15)
C2 0.0342(16) 0.0416(19) 0.0411(19) -0.0163(16) 0.0023(14) -0.0159(14)
C3 0.0356(16) 0.0427(19) 0.0337(17) -0.0137(15) 0.0000(13) -0.0153(14)
C4 0.0317(16) 0.0433(18) 0.0397(18) -0.0173(16) -0.0022(14) -0.0132(14)
C5 0.0376(17) 0.0449(19) 0.0430(19) -0.0185(16) 0.0093(14) -0.0211(15)
C6 0.0397(18) 0.047(2) 0.0425(19) -0.0221(17) -0.0022(14) -0.0146(15)
C7 0.0345(16) 0.050(2) 0.0386(18) -0.0252(16) 0.0058(13) -0.0180(15)
C8 0.0394(17) 0.0450(19) 0.0334(18) -0.0190(15) 0.0029(13) -0.0167(15)
C9 0.0376(17) 0.0477(19) 0.0362(18) -0.0213(16) 0.0010(14) -0.0177(14)
C10 0.0383(17) 0.050(2) 0.045(2) -0.0266(17) 0.0000(14) -0.0167(15)
C11 0.0290(15) 0.048(2) 0.044(2) -0.0204(17) 0.0042(14) -0.0142(14)
C12 0.0479(19) 0.046(2) 0.0430(19) -0.0246(16) -0.0022(15) -0.0198(15)
C13 0.0301(15) 0.0468(19) 0.051(2) -0.0262(17) 0.0030(14) -0.0133(14)
C14 0.0341(16) 0.0394(18) 0.0409(19) -0.0210(16) 0.0010(14) -0.0118(13)
C15 0.0276(15) 0.0428(18) 0.047(2) -0.0255(16) 0.0021(13) -0.0089(13)
C16 0.0327(17) 0.0387(18) 0.049(2) -0.0220(16) 0.0012(14) -0.0122(14)
C17 0.0284(15) 0.053(2) 0.044(2) -0.0251(17) 0.0014(14) -0.0108(14)
C18 0.0374(17) 0.047(2) 0.049(2) -0.0227(17) 0.0049(15) -0.0199(15)
N1 0.0306(14) 0.0481(17) 0.0467(17) -0.0250(14) 0.0015(12) -0.0131(12)
N2 0.0316(14) 0.0465(16) 0.0409(16) -0.0196(14) 0.0006(12) -0.0132(12)
N3 0.0353(14) 0.0520(17) 0.0423(17) -0.0235(14) 0.0082(12) -0.0213(13)
N4 0.0375(14) 0.0450(16) 0.0386(16) -0.0194(13) 0.0054(12) -0.0187(12)
N5 0.0379(15) 0.0448(17) 0.0440(17) -0.0209(14) -0.0007(12) -0.0169(12)
N6 0.0358(14) 0.0460(17) 0.0432(16) -0.0221(14) 0.0005(12) -0.0146(12)
N7 0.0343(14) 0.0427(16) 0.0408(16) -0.0166(13) -0.0006(12) -0.0144(12)
N8 0.0339(14) 0.0454(16) 0.0445(17) -0.0226(14) 0.0003(12) -0.0153(12)
N9 0.0364(14) 0.0445(16) 0.0406(16) -0.0202(14) 0.0024(12) -0.0173(12)
N10 0.0378(14) 0.0445(16) 0.0391(16) -0.0182(14) 0.0008(12) -0.0173(12)
N11 0.0332(14) 0.0511(18) 0.0438(17) -0.0223(15) -0.0020(12) -0.0148(13)
N12 0.0307(14) 0.0430(16) 0.0430(16) -0.0184(14) 0.0017(12) -0.0133(12)
O1 0.0367(13) 0.0743(19) 0.0664(18) -0.0396(16) -0.0029(12) -0.0178(12)
O2 0.0426(14) 0.0545(16) 0.0641(17) -0.0284(14) -0.0067(12) -0.0193(12)
O3 0.0580(16) 0.0589(17) 0.0569(17) -0.0287(14) 0.0044(12) -0.0328(14)
O4 0.0520(15) 0.0685(18) 0.0616(17) -0.0361(15) 0.0195(13) -0.0390(14)
O5 0.0406(14) 0.0574(16) 0.0629(17) -0.0257(14) 0.0107(12) -0.0237(12)
O6 0.0329(12) 0.0640(17) 0.0568(16) -0.0223(14) -0.0011(11) -0.0198(12)
O7 0.0559(16) 0.0411(15) 0.0543(16) -0.0161(13) 0.0023(13) -0.0127(12)
O8 0.0563(15) 0.0516(16) 0.0360(14) -0.0130(12) 0.0032(11) -0.0195(13)
O9 0.0580(16) 0.0661(18) 0.0362(14) -0.0232(13) -0.0001(11) -0.0231(13)
O10 0.0585(16) 0.0709(19) 0.0569(17) -0.0441(16) 0.0109(13) -0.0243(14)
O11 0.0454(14) 0.0622(17) 0.0705(19) -0.0439(16) 0.0082(13) -0.0152(12)
O12 0.0408(13) 0.0431(14) 0.0613(17) -0.0225(13) -0.0055(12) -0.0074(11)

loop_
_atom_type_symbol
_atom_type_description
_atom_type_scat_dispersion_real
_atom_type_scat_dispersion_imag
_atom_type_scat_source
C C 0.0033 0.0016 'International Tables Vol C Tables 4.2.6.8 and 6.1.1.4'
H H 0.0000 0.0000 'International Tables Vol C Tables 4.2.6.8 and 6.1.1.4'
N N 0.0061 0.0033 'International Tables Vol C Tables 4.2.6.8 and 6.1.1.4'
O O 0.0106 0.0060 'International Tables Vol C Tables 4.2.6.8 and 6.1.1.4'

loop_
_geom_angle_atom_site_label_1
_geom_angle_atom_site_label_2
_geom_angle_atom_site_label_3
_geom_angle
_geom_angle_site_symmetry_1
_geom_angle_site_symmetry_3
O1 C1 N2 125.2(3) . .
O1 C1 N1 125.3(3) . .
N2 C1 N1 109.5(3) . .
O7 C2 N1 108.0(3) . .
O7 C2 N3 113.2(3) . .
N1 C2 N3 114.0(3) . .
O7 C2 C3 115.8(3) . .
N1 C2 C3 102.9(3) . .
N3 C2 C3 102.6(3) . .
O8 C3 N4 112.3(3) . .
O8 C3 N2 109.1(3) . .
N4 C3 N2 114.2(3) . .
O8 C3 C2 114.8(3) . .
N4 C3 C2 103.2(2) . .
N2 C3 C2 103.0(3) . .
O4 C4 N3 125.7(3) . .
O4 C4 N4 125.4(3) . .
N3 C4 N4 108.9(3) . .
N5 C5 N2 113.6(3) . .
N5 C5 H5A 108.9 . .
N2 C5 H5A 108.9 . .
N5 C5 H5B 108.9 . .
N2 C5 H5B 108.9 . .
H5A C5 H5B 107.7 . .
N4 C6 N7 114.6(3) . .
N4 C6 H6A 108.6 . .
N7 C6 H6A 108.6 . .
N4 C6 H6B 108.6 . .
N7 C6 H6B 108.6 . .
H6A C6 H6B 107.6 . .
O2 C7 N6 125.7(3) . .
O2 C7 N5 125.1(3) . .
N6 C7 N5 109.3(3) . .
O9 C8 N7 108.7(3) . .
O9 C8 N5 112.4(3) . .
N7 C8 N5 113.2(3) . .
O9 C8 C9 116.4(3) . .
N7 C8 C9 103.4(3) . .
N5 C8 C9 102.5(2) . .
O10 C9 N6 111.6(3) . .
O10 C9 N8 108.7(3) . .
N6 C9 N8 114.7(3) . .
O10 C9 C8 115.3(3) . .
N6 C9 C8 103.7(3) . .
N8 C9 C8 102.7(3) . .
O5 C10 N7 126.3(3) . .
O5 C10 N8 124.8(3) . .
N7 C10 N8 109.0(3) . .
N6 C11 N9 114.0(3) . .
N6 C11 H11A 108.8 . .
N9 C11 H11A 108.8 . .
N6 C11 H11B 108.8 . .
N9 C11 H11B 108.8 . .
H11A C11 H11B 107.7 . .
N11 C12 N8 114.5(3) . .
N11 C12 H12A 108.6 . .
N8 C12 H12A 108.6 . .
N11 C12 H12B 108.6 . .
N8 C12 H12B 108.6 . .
H12A C12 H12B 107.6 . .
O3 C13 N10 126.3(3) . .
O3 C13 N9 125.5(3) . .
N10 C13 N9 108.2(3) . .
O11 C14 N9 109.0(3) . .
O11 C14 N11 111.9(3) . .
N9 C14 N11 114.3(3) . .
O11 C14 C15 115.3(3) . .
N9 C14 C15 103.0(3) . .
N11 C14 C15 103.0(2) . .
O12 C15 N10 108.8(3) . .
O12 C15 N12 112.6(3) . .
N10 C15 N12 114.3(3) . .
O12 C15 C14 115.6(3) . .
N10 C15 C14 102.4(3) . .
N12 C15 C14 102.9(2) . .
O6 C16 N12 126.2(3) . .
O6 C16 N11 125.2(3) . .
N12 C16 N11 108.5(3) . .
N10 C17 N3 114.0(3) . 2_756
N10 C17 H17A 108.8 . .
N3 C17 H17A 108.8 2_756 .
N10 C17 H17B 108.8 . .
N3 C17 H17B 108.8 2_756 .
H17A C17 H17B 107.7 . .
N12 C18 N1 114.4(3) . 2_756
N12 C18 H18A 108.7 . .
N1 C18 H18A 108.7 2_756 .
N12 C18 H18B 108.7 . .
N1 C18 H18B 108.7 2_756 .
H18A C18 H18B 107.6 . .
C1 N1 C18 123.2(3) . 2_756
C1 N1 C2 112.1(3) . .
C18 N1 C2 123.7(3) 2_756 .
C1 N2 C3 112.6(3) . .
C1 N2 C5 122.6(3) . .
C3 N2 C5 122.6(3) . .
C4 N3 C17 123.4(3) . 2_756
C4 N3 C2 112.9(3) . .
C17 N3 C2 123.4(3) 2_756 .
C4 N4 C6 122.9(3) . .
C4 N4 C3 112.5(3) . .
C6 N4 C3 124.5(3) . .
C7 N5 C5 123.1(3) . .
C7 N5 C8 112.2(3) . .
C5 N5 C8 123.8(3) . .
C7 N6 C11 123.5(3) . .
C7 N6 C9 112.3(3) . .
C11 N6 C9 124.1(3) . .
C10 N7 C8 112.5(3) . .
C10 N7 C6 122.1(3) . .
C8 N7 C6 123.7(3) . .
C10 N8 C12 122.2(3) . .
C10 N8 C9 112.1(3) . .
C12 N8 C9 123.4(3) . .
C13 N9 C14 112.9(3) . .
C13 N9 C11 121.1(3) . .
C14 N9 C11 123.6(3) . .
C13 N10 C17 122.0(3) . .
C13 N10 C15 113.2(3) . .
C17 N10 C15 123.2(3) . .
C16 N11 C12 123.1(3) . .
C16 N11 C14 112.6(3) . .
C12 N11 C14 124.2(3) . .
C16 N12 C18 122.8(3) . .
C16 N12 C15 112.9(3) . .
C18 N12 C15 124.0(3) . .
C2 O7 H7 109.5 . .
C3 O8 H8 109.5 . .
C8 O9 H9 109.5 . .
C9 O10 H10 109.5 . .
C14 O11 H11 109.5 . .
C15 O12 H12 109.5 . .

loop_
_geom_bond_atom_site_label_1
_geom_bond_atom_site_label_2
_geom_bond_distance
_geom_bond_site_symmetry_2
C1 O1 1.223(4) .
C1 N2 1.360(5) .
C1 N1 1.366(5) .
C2 O7 1.372(4) .
C2 N1 1.455(4) .
C2 N3 1.456(4) .
C2 C3 1.577(5) .
C3 O8 1.383(4) .
C3 N4 1.445(4) .
C3 N2 1.446(4) .
C4 O4 1.223(4) .
C4 N3 1.357(5) .
C4 N4 1.378(4) .
C5 N5 1.438(5) .
C5 N2 1.455(5) .
C5 H5A 0.9800 .
C5 H5B 0.9800 .
C6 N4 1.435(5) .
C6 N7 1.453(4) .
C6 H6A 0.9800 .
C6 H6B 0.9800 .
C7 O2 1.218(4) .
C7 N6 1.367(5) .
C7 N5 1.373(4) .
C8 O9 1.366(4) .
C8 N7 1.444(4) .
C8 N5 1.467(4) .
C8 C9 1.573(5) .
C9 O10 1.369(5) .
C9 N6 1.452(4) .
C9 N8 1.456(4) .
C10 O5 1.220(4) .
C10 N7 1.363(5) .
C10 N8 1.375(5) .
C11 N6 1.441(5) .
C11 N9 1.454(4) .
C11 H11A 0.9800 .
C11 H11B 0.9800 .
C12 N11 1.439(5) .
C12 N8 1.444(5) .
C12 H12A 0.9800 .
C12 H12B 0.9800 .
C13 O3 1.217(4) .
C13 N10 1.367(5) .
C13 N9 1.369(5) .
C14 O11 1.369(5) .
C14 N9 1.443(4) .
C14 N11 1.452(4) .
C14 C15 1.582(5) .
C15 O12 1.377(4) .
C15 N10 1.448(4) .
C15 N12 1.454(4) .
C16 O6 1.211(4) .
C16 N12 1.370(5) .
C16 N11 1.381(5) .
C17 N10 1.444(4) .
C17 N3 1.450(5) 2_756
C17 H17A 0.9800 .
C17 H17B 0.9800 .
C18 N12 1.445(5) .
C18 N1 1.445(5) 2_756
C18 H18A 0.9800 .
C18 H18B 0.9800 .
N1 C18 1.445(5) 2_756
N3 C17 1.450(5) 2_756
O7 H7 0.8300 .
O8 H8 0.8300 .
O9 H9 0.8300 .
O10 H10 0.8300 .
O11 H11 0.8300 .
O12 H12 0.8300 .
